data_7011662
loop_
_publ_author_name
'Takayuki Ishida'
'Takashi Kawakami'
'Shin-ichi Mitsubori'
'Takashi Nogami'
'Kizashi Yamaguchi'
'Hiizu Iwamura'

_publ_section_title
;
 Antiferromagnetic coupling of transition metal spins across pyrimidine
 and pyrazine bridges in dinuclear manganese(II), cobalt(II),
 nickel(II) and copper(II) 1,1,1,5,5,5-hexafluoropentane-2,4-dionate
 complexes
;
_journal_issue 16
_journal_name_full 'J. Chem. Soc., Dalton Trans.'
_journal_page_first 3177
_journal_page_last 3186
_journal_paper_doi 10.1039/b202635j
_journal_year 2002
_chemical_formula_sum 'C37 H17 Co2 F24 N4 O8'
_chemical_formula_weight 1219.39
_space_group_IT_number 2
_symmetry_cell_setting triclinic
_symmetry_Int_Tables_number 2
_symmetry_space_group_name_Hall '-P 1'
_symmetry_space_group_name_H-M 'P -1'
_cell_angle_alpha 95.758(1)
_cell_angle_beta 90.242(1)
_cell_angle_gamma 65.847(2)
_cell_formula_units_Z 2
_cell_length_a 13.8200(5)
_cell_length_b 15.0112(7)
_cell_length_c 11.7748(6)
_cell_measurement_reflns_used 11625
_cell_measurement_temperature 100.0
_cell_measurement_theta_max 29.6
_cell_measurement_theta_min 1.5
_cell_volume 2215.82(18)
_computing_cell_refinement PROCESS-AUTO
_computing_data_collection PROCESS-AUTO
_computing_data_reduction 'teXsan Ver. 1.10'
_computing_publication_material 'teXsan Ver. 1.10'
_computing_structure_refinement 'teXsan Ver. 1.10'
_computing_structure_solution SIR92
_diffrn_measured_fraction_theta_full 0.9580
_diffrn_measured_fraction_theta_max 0.9580
_diffrn_measurement_device_type 'Rigaku RAXIS-RAPID Imaging Plate'
_diffrn_measurement_method \w
_diffrn_radiation_type 'Mo K\a'
_diffrn_radiation_wavelength 0.7107
_diffrn_reflns_av_R_equivalents 0.031
_diffrn_reflns_limit_h_max 17
_diffrn_reflns_limit_h_min 0
_diffrn_reflns_limit_k_max 19
_diffrn_reflns_limit_k_min -17
_diffrn_reflns_limit_l_max 14
_diffrn_reflns_limit_l_min -15
_diffrn_reflns_number 22986
_diffrn_reflns_theta_full 27.50
_diffrn_reflns_theta_max 27.50
_exptl_absorpt_coefficient_mu 0.906
_exptl_absorpt_correction_T_max 0.898
_exptl_absorpt_correction_T_min 0.748
_exptl_absorpt_correction_type integration
_exptl_absorpt_process_details '(Higashi, 1999)'
_exptl_crystal_colour red
_exptl_crystal_density_diffrn 1.827
_exptl_crystal_density_method 'not measured'
_exptl_crystal_description needle
_exptl_crystal_size_max 0.430
_exptl_crystal_size_mid 0.180
_exptl_crystal_size_min 0.150
_refine_diff_density_max 1.06
_refine_diff_density_min -0.70
_refine_ls_extinction_coef 0.012(1)
_refine_ls_extinction_method 'Zachariasen(1967) type 2 Gaussian isotropic'
_refine_ls_goodness_of_fit_ref 1.468
_refine_ls_hydrogen_treatment refall
_refine_ls_number_parameters 745
_refine_ls_number_reflns 9750
_refine_ls_R_factor_gt 0.0462
_refine_ls_shift/su_max 0.0005
_refine_ls_structure_factor_coef Fsqd
_refine_ls_weighting_details 'w = 1/[\s^2^(Fo^2^) + (0.07500(Max(Fo^2^,0) + 2Fc^2^)/3)^2^]'
_refine_ls_weighting_scheme calc
_refine_ls_wR_factor_ref 0.1470
_reflns_number_gt 8037
_reflns_number_total 9757
_reflns_threshold_expression F^2^>2.0\s(F^2^)
_cod_data_source_file b202635j.txt
_cod_data_source_block DPPM-Co_
_cod_original_cell_volume 2215.8(2)
_cod_original_sg_symbol_H-M 'P -1         '
_cod_original_formula_sum 'C37 H17 Co2 F24 N4 O8 '
_cod_database_code 7011662

loop_
_symmetry_equiv_pos_as_xyz
x,y,z
-x,-y,-z

loop_
_atom_site_label
_atom_site_type_symbol
_atom_site_fract_x
_atom_site_fract_y
_atom_site_fract_z
_atom_site_U_iso_or_equiv
_atom_site_adp_type
_atom_site_occupancy
_atom_site_calc_flag
_atom_site_refinement_flags
_atom_site_disorder_assembly
_atom_site_disorder_group
Co(1) Co 0.10103(3) 0.12002(3) 0.31488(3) 0.01779(10) Uani 1.00 d . . .
Co(2) Co 0.42521(3) 0.25971(3) 0.12084(3) 0.01711(10) Uani 1.00 d . . .
F(1) F -0.2584(2) 0.2525(2) 0.4374(2) 0.0466(6) Uani 1.00 d . . .
F(2) F -0.3092(2) 0.1832(2) 0.2943(2) 0.0524(7) Uani 1.00 d . . .
F(3) F -0.2182(2) 0.0975(2) 0.4239(2) 0.0458(7) Uani 1.00 d . . .
F(4) F -0.0052(2) 0.0792(1) -0.0721(2) 0.0402(6) Uani 1.00 d . . .
F(5) F -0.1536(2) 0.2053(2) -0.0372(2) 0.0470(6) Uani 1.00 d . . .
F(6) F -0.0066(2) 0.2221(2) -0.0379(2) 0.0380(6) Uani 1.00 d . . .
F(7) F -0.1708(2) 0.4273(2) 0.3550(3) 0.0739(9) Uani 1.00 d . . .
F(8) F -0.1163(2) 0.4910(2) 0.4935(2) 0.0737(8) Uani 1.00 d . . .
F(9) F -0.0441(2) 0.4712(2) 0.3328(3) 0.083(1) Uani 1.00 d . . .
F(10) F 0.2030(2) 0.1473(3) 0.6978(2) 0.0701(9) Uani 1.00 d . . .
F(11) F 0.0671(3) 0.2715(2) 0.7504(2) 0.0784(9) Uani 1.00 d . . .
F(12) F 0.0594(3) 0.1333(3) 0.7080(2) 0.086(1) Uani 1.00 d . . .
F(13) F 0.5374(2) 0.5363(2) 0.1079(2) 0.0497(7) Uani 1.00 d . . .
F(14) F 0.6684(2) 0.4499(2) 0.2036(2) 0.0532(8) Uani 1.00 d . . .
F(15) F 0.6529(2) 0.3985(2) 0.0317(2) 0.0600(8) Uani 1.00 d . . .
F(16) F 0.5147(2) 0.3379(3) 0.5238(2) 0.0741(9) Uani 1.00 d . . .
F(17) F 0.3944(2) 0.4788(2) 0.4998(2) 0.0654(9) Uani 1.00 d . . .
F(18) F 0.3541(2) 0.3562(2) 0.4975(2) 0.0462(7) Uani 1.00 d . . .
F(19) F 0.1747(3) 0.5882(2) 0.1613(3) 0.093(1) Uani 1.00 d . . .
F(20) F 0.0685(2) 0.5693(2) 0.0438(3) 0.0802(9) Uani 1.00 d . . .
F(21) F 0.0849(3) 0.5122(2) 0.2019(4) 0.138(1) Uani 1.00 d . . .
F(22) F 0.3632(2) 0.2163(1) -0.2702(2) 0.0436(6) Uani 1.00 d . . .
F(23) F 0.2454(2) 0.3626(2) -0.2800(2) 0.0435(6) Uani 1.00 d . . .
F(24) F 0.4089(2) 0.3361(2) -0.2642(2) 0.0410(6) Uani 1.00 d . . .
O(1) O -0.0448(2) 0.1223(2) 0.3604(2) 0.0237(5) Uani 1.00 d . . .
O(2) O 0.0560(2) 0.1188(2) 0.1472(2) 0.0218(5) Uani 1.00 d . . .
O(3) O 0.0325(2) 0.2703(2) 0.3264(2) 0.0237(5) Uani 1.00 d . . .
O(4) O 0.1330(2) 0.1340(1) 0.4839(2) 0.0216(5) Uani 1.00 d . . .
O(5) O 0.5132(2) 0.3377(1) 0.0950(2) 0.0232(5) Uani 1.00 d . . .
O(6) O 0.4380(2) 0.2884(2) 0.2931(2) 0.0247(5) Uani 1.00 d . . .
O(7) O 0.2806(2) 0.3772(2) 0.1456(2) 0.0275(5) Uani 1.00 d . . .
O(8) O 0.3934(2) 0.2542(1) -0.0525(2) 0.0188(5) Uani 1.00 d . . .
N(1) N 0.1868(2) -0.0334(2) 0.3052(2) 0.0194(6) Uani 1.00 d . . .
N(2) N 0.2527(2) 0.0992(2) 0.2504(2) 0.0178(5) Uani 1.00 d . . .
N(3) N 0.3756(2) 0.1521(2) 0.1728(2) 0.0166(5) Uani 1.00 d . . .
N(4) N 0.5612(2) 0.1270(2) 0.0859(2) 0.0166(5) Uani 1.00 d . . .
C(1) C 0.1461(2) -0.0964(2) 0.3301(2) 0.0239(7) Uani 1.00 d . . .
C(2) C 0.2034(3) -0.1968(2) 0.3145(3) 0.0276(8) Uani 1.00 d . . .
C(3) C 0.3072(3) -0.2347(2) 0.2721(3) 0.0278(8) Uani 1.00 d . . .
C(4) C 0.3504(2) -0.1699(2) 0.2468(3) 0.0256(8) Uani 1.00 d . . .
C(5) C 0.2885(2) -0.0697(2) 0.2646(2) 0.0191(7) Uani 1.00 d . . .
C(6) C 0.3261(2) 0.0055(2) 0.2366(2) 0.0179(6) Uani 1.00 d . . .
C(7) C 0.4277(2) -0.0176(2) 0.1960(2) 0.0183(6) Uani 1.00 d . . .
C(8) C 0.4508(2) 0.0590(2) 0.1635(2) 0.0160(6) Uani 1.00 d . . .
C(9) C 0.2811(2) 0.1680(2) 0.2179(2) 0.0182(6) Uani 1.00 d . . .
C(10) C 0.5559(2) 0.0446(2) 0.1164(2) 0.0165(6) Uani 1.00 d . . .
C(11) C 0.6427(2) -0.0460(2) 0.1026(2) 0.0209(7) Uani 1.00 d . . .
C(12) C 0.7373(2) -0.0523(2) 0.0564(3) 0.0226(7) Uani 1.00 d . . .
C(13) C 0.7425(2) 0.0320(2) 0.0234(2) 0.0215(7) Uani 1.00 d . . .
C(14) C 0.6527(2) 0.1200(2) 0.0403(2) 0.0202(7) Uani 1.00 d . . .
C(15) C -0.2289(3) 0.1716(3) 0.3643(3) 0.0340(9) Uani 1.00 d . . .
C(16) C -0.1247(2) 0.1523(2) 0.3007(2) 0.0233(7) Uani 1.00 d . . .
C(17) C -0.1294(2) 0.1719(2) 0.1865(3) 0.0239(7) Uani 1.00 d . . .
C(18) C -0.0392(2) 0.1513(2) 0.1195(2) 0.0218(7) Uani 1.00 d . . .
C(19) C -0.0527(2) 0.1659(2) -0.0078(3) 0.0257(7) Uani 1.00 d . . .
C(20) C -0.0847(3) 0.4294(2) 0.3975(3) 0.0346(9) Uani 1.00 d . . .
C(21) C -0.0055(2) 0.3253(2) 0.4168(3) 0.0257(7) Uani 1.00 d . . .
C(22) C 0.0138(2) 0.3023(2) 0.5292(3) 0.0292(8) Uani 1.00 d . . .
C(23) C 0.0827(2) 0.2090(2) 0.5527(2) 0.0227(7) Uani 1.00 d . . .
C(24) C 0.1022(2) 0.1911(2) 0.6789(3) 0.0280(8) Uani 1.00 d . . .
C(25) C 0.5985(3) 0.4451(3) 0.1277(3) 0.0340(9) Uani 1.00 d . . .
C(26) C 0.5316(2) 0.3937(2) 0.1704(3) 0.0255(7) Uani 1.00 d . . .
C(27) C 0.4987(3) 0.4148(3) 0.2850(3) 0.0327(9) Uani 1.00 d . . .
C(28) C 0.4547(3) 0.3591(2) 0.3372(3) 0.0278(8) Uani 1.00 d . . .
C(29) C 0.4288(3) 0.3843(3) 0.4670(3) 0.0382(10) Uani 1.00 d . . .
C(30) C 0.1368(3) 0.5249(3) 0.1208(3) 0.045(1) Uani 1.00 d . . .
C(31) C 0.2274(2) 0.4281(2) 0.0706(3) 0.0278(8) Uani 1.00 d . . .
C(32) C 0.2417(3) 0.4087(2) -0.0475(3) 0.0284(8) Uani 1.00 d . . .
C(33) C 0.3224(2) 0.3237(2) -0.0989(2) 0.0211(7) Uani 1.00 d . . .
C(34) C 0.3331(2) 0.3103(2) -0.2295(3) 0.0245(7) Uani 1.00 d . . .
C(35) C 0.4857(3) -0.0802(3) 0.5313(3) 0.040(1) Uani 1.00 d . . .
C(36) C 0.5878(3) -0.0868(3) 0.5087(3) 0.0388(9) Uani 1.00 d . . .
C(37) C 0.6012(3) -0.0072(3) 0.4779(3) 0.0391(10) Uani 1.00 d . . .
H(1) H 0.074(3) -0.070(2) 0.367(3) 0.023(8) Uiso 1.00 d . . .
H(2) H 0.172(3) -0.241(3) 0.336(3) 0.027(9) Uiso 1.00 d . . .
H(3) H 0.342(3) -0.299(3) 0.261(3) 0.032(9) Uiso 1.00 d . . .
H(4) H 0.418(4) -0.197(3) 0.220(4) 0.04(1) Uiso 1.00 d . . .
H(5) H 0.474(3) -0.082(3) 0.185(3) 0.019(8) Uiso 1.00 d . . .
H(6) H 0.230(3) 0.237(3) 0.232(3) 0.027(9) Uiso 1.00 d . . .
H(7) H 0.643(3) -0.106(3) 0.134(3) 0.029(9) Uiso 1.00 d . . .
H(8) H 0.794(3) -0.115(3) 0.044(3) 0.030(9) Uiso 1.00 d . . .
H(9) H 0.804(3) 0.029(3) -0.011(3) 0.030(9) Uiso 1.00 d . . .
H(10) H 0.654(2) 0.179(2) 0.018(3) 0.013(7) Uiso 1.00 d . . .
H(11) H -0.193(3) 0.191(2) 0.157(3) 0.023(8) Uiso 1.00 d . . .
H(12) H -0.015(3) 0.347(3) 0.593(4) 0.04(1) Uiso 1.00 d . . .
H(13) H 0.520(3) 0.458(3) 0.331(3) 0.038(10) Uiso 1.00 d . . .
H(14) H 0.197(3) 0.456(3) -0.095(3) 0.038(10) Uiso 1.00 d . . .
H(15) H 0.476(4) -0.134(3) 0.551(4) 0.05(1) Uiso 1.00 d . . .
H(16) H 0.652(4) -0.152(3) 0.516(4) 0.05(1) Uiso 1.00 d . . .
H(17) H 0.666(4) -0.007(3) 0.457(4) 0.06(1) Uiso 1.00 d . . .

loop_
_atom_site_aniso_label
_atom_site_aniso_U_11
_atom_site_aniso_U_22
_atom_site_aniso_U_33
_atom_site_aniso_U_12
_atom_site_aniso_U_13
_atom_site_aniso_U_23
Co(1) 0.0150(2) 0.0224(2) 0.0154(2) -0.0066(1) -0.0016(1) 0.0039(1)
Co(2) 0.0202(2) 0.0154(2) 0.0156(2) -0.0072(1) 0.0000(1) 0.0016(1)
F(1) 0.030(1) 0.067(2) 0.030(1) -0.010(1) 0.0082(8) -0.0044(10)
F(2) 0.0207(10) 0.110(2) 0.029(1) -0.028(1) -0.0038(8) 0.012(1)
F(3) 0.041(1) 0.075(2) 0.038(1) -0.037(1) -0.0011(9) 0.017(1)
F(4) 0.060(1) 0.034(1) 0.0192(9) -0.0123(10) 0.0000(9) 0.0002(8)
F(5) 0.0240(10) 0.083(2) 0.026(1) -0.010(1) -0.0097(8) 0.021(1)
F(6) 0.049(1) 0.042(1) 0.031(1) -0.0248(10) -0.0064(9) 0.0167(8)
F(7) 0.047(1) 0.038(1) 0.122(3) -0.004(1) -0.051(2) 0.008(1)
F(8) 0.073(2) 0.041(1) 0.062(2) 0.018(1) -0.016(1) -0.012(1)
F(9) 0.070(2) 0.038(1) 0.127(3) 0.001(1) 0.026(2) 0.040(2)
F(10) 0.034(1) 0.132(3) 0.026(1) -0.014(1) -0.0088(9) 0.016(1)
F(11) 0.124(3) 0.052(2) 0.021(1) 0.000(2) 0.000(1) -0.005(1)
F(12) 0.138(3) 0.158(3) 0.034(1) -0.130(3) -0.024(2) 0.035(2)
F(13) 0.060(1) 0.043(1) 0.065(2) -0.035(1) -0.028(1) 0.031(1)
F(14) 0.053(1) 0.067(2) 0.065(2) -0.045(1) -0.036(1) 0.035(1)
F(15) 0.063(2) 0.083(2) 0.057(2) -0.055(2) 0.014(1) 0.000(1)
F(16) 0.037(1) 0.145(3) 0.021(1) -0.019(2) -0.0065(9) 0.006(1)
F(17) 0.079(2) 0.069(2) 0.048(1) -0.038(2) 0.023(1) -0.031(1)
F(18) 0.046(1) 0.071(2) 0.026(1) -0.032(1) 0.0085(9) -0.0078(10)
F(19) 0.078(2) 0.042(2) 0.123(3) 0.002(1) -0.008(2) -0.040(2)
F(20) 0.063(2) 0.049(2) 0.074(2) 0.028(1) -0.010(1) -0.007(1)
F(21) 0.118(3) 0.064(2) 0.158(4) 0.047(2) 0.110(3) 0.051(2)
F(22) 0.077(2) 0.0241(10) 0.025(1) -0.017(1) -0.0156(10) 0.0031(7)
F(23) 0.036(1) 0.049(1) 0.031(1) 0.0000(9) -0.0118(8) 0.0151(9)
F(24) 0.047(1) 0.060(1) 0.025(1) -0.030(1) 0.0010(8) 0.0090(9)
O(1) 0.0216(10) 0.035(1) 0.0164(10) -0.0131(9) -0.0023(7) 0.0060(8)
O(2) 0.0178(9) 0.031(1) 0.0152(9) -0.0080(8) -0.0010(7) 0.0031(8)
O(3) 0.0212(10) 0.024(1) 0.023(1) -0.0060(8) -0.0031(8) 0.0061(8)
O(4) 0.0194(10) 0.027(1) 0.0165(10) -0.0071(8) -0.0018(7) 0.0019(7)
O(5) 0.029(1) 0.021(1) 0.023(1) -0.0131(8) -0.0018(8) 0.0042(8)
O(6) 0.034(1) 0.024(1) 0.0172(10) -0.0136(9) -0.0017(8) 0.0014(8)
O(7) 0.029(1) 0.020(1) 0.026(1) -0.0032(8) 0.0043(9) 0.0036(8)
O(8) 0.0214(9) 0.0157(9) 0.0172(9) -0.0052(7) -0.0039(7) 0.0022(7)
N(1) 0.021(1) 0.023(1) 0.016(1) -0.0108(9) -0.0025(8) 0.0034(9)
N(2) 0.019(1) 0.019(1) 0.015(1) -0.0068(9) -0.0018(8) 0.0037(8)
N(3) 0.018(1) 0.015(1) 0.016(1) -0.0062(9) -0.0024(8) 0.0030(8)
N(4) 0.018(1) 0.016(1) 0.015(1) -0.0054(9) 0.0000(8) 0.0010(8)
C(1) 0.027(1) 0.030(2) 0.019(1) -0.015(1) -0.003(1) 0.005(1)
C(2) 0.031(2) 0.029(2) 0.030(2) -0.018(1) -0.004(1) 0.009(1)
C(3) 0.030(2) 0.022(2) 0.033(2) -0.011(1) -0.005(1) 0.009(1)
C(4) 0.023(1) 0.024(1) 0.030(2) -0.009(1) -0.002(1) 0.006(1)
C(5) 0.021(1) 0.020(1) 0.018(1) -0.009(1) -0.0037(10) 0.0051(10)
C(6) 0.018(1) 0.019(1) 0.015(1) -0.006(1) -0.0028(9) 0.0022(9)
C(7) 0.019(1) 0.017(1) 0.018(1) -0.006(1) -0.0026(10) 0.0042(10)
C(8) 0.016(1) 0.017(1) 0.014(1) -0.0054(10) -0.0035(9) 0.0029(9)
C(9) 0.017(1) 0.020(1) 0.014(1) -0.005(1) -0.0015(9) 0.0000(9)
C(10) 0.018(1) 0.019(1) 0.012(1) -0.0072(10) -0.0023(9) 0.0004(9)
C(11) 0.020(1) 0.022(1) 0.020(1) -0.007(1) -0.003(1) 0.005(1)
C(12) 0.016(1) 0.023(1) 0.024(1) -0.004(1) -0.001(1) 0.002(1)
C(13) 0.018(1) 0.028(1) 0.019(1) -0.011(1) 0.002(1) 0.001(1)
C(14) 0.020(1) 0.024(1) 0.018(1) -0.011(1) -0.0008(10) 0.003(1)
C(15) 0.022(2) 0.062(2) 0.019(2) -0.018(2) -0.003(1) 0.007(1)
C(16) 0.020(1) 0.031(2) 0.020(1) -0.012(1) -0.001(1) 0.002(1)
C(17) 0.015(1) 0.034(2) 0.021(1) -0.009(1) -0.002(1) 0.004(1)
C(18) 0.020(1) 0.025(1) 0.020(1) -0.009(1) -0.004(1) 0.002(1)
C(19) 0.023(1) 0.029(2) 0.023(1) -0.008(1) -0.003(1) 0.008(1)
C(20) 0.027(2) 0.026(2) 0.043(2) -0.003(1) -0.007(1) 0.003(1)
C(21) 0.016(1) 0.027(2) 0.033(2) -0.007(1) -0.003(1) 0.006(1)
C(22) 0.027(2) 0.030(2) 0.024(2) -0.006(1) 0.000(1) -0.003(1)
C(23) 0.018(1) 0.032(2) 0.018(1) -0.011(1) -0.001(1) 0.001(1)
C(24) 0.027(2) 0.038(2) 0.021(1) -0.016(1) -0.002(1) 0.000(1)
C(25) 0.041(2) 0.036(2) 0.036(2) -0.025(2) -0.014(1) 0.012(1)
C(26) 0.029(2) 0.021(1) 0.029(2) -0.012(1) -0.007(1) 0.006(1)
C(27) 0.049(2) 0.032(2) 0.027(2) -0.027(2) -0.005(1) -0.003(1)
C(28) 0.033(2) 0.029(2) 0.021(2) -0.013(1) -0.003(1) -0.001(1)
C(29) 0.041(2) 0.053(2) 0.025(2) -0.026(2) -0.005(1) -0.005(1)
C(30) 0.049(2) 0.026(2) 0.041(2) 0.006(2) 0.010(2) 0.007(1)
C(31) 0.025(1) 0.017(1) 0.036(2) -0.003(1) 0.004(1) 0.005(1)
C(32) 0.028(2) 0.021(1) 0.033(2) -0.005(1) -0.004(1) 0.010(1)
C(33) 0.024(1) 0.019(1) 0.023(1) -0.011(1) -0.003(1) 0.005(1)
C(34) 0.026(1) 0.019(1) 0.025(2) -0.005(1) -0.006(1) 0.007(1)
C(35) 0.041(2) 0.045(2) 0.034(2) -0.017(2) -0.002(1) 0.001(2)
C(36) 0.033(2) 0.042(2) 0.027(2) -0.004(1) -0.008(1) -0.006(1)
C(37) 0.026(2) 0.055(2) 0.030(2) -0.014(2) 0.000(1) -0.007(2)

loop_
_atom_type_symbol
_atom_type_description
_atom_type_scat_dispersion_real
_atom_type_scat_dispersion_imag
_atom_type_scat_source
C C 0.003 0.002
;International Tables for Crystallography
(1992, Vol. C, Tables 4.2.6.8 and 6.1.1.1)
;
H H 0.000 0.000
;International Tables for Crystallography
(1992, Vol. C, Table 6.1.1.2)
;
N N 0.006 0.003
;International Tables for Crystallography
(1992, Vol. C, Tables 4.2.6.8 and 6.1.1.1)
;
O O 0.011 0.006
;International Tables for Crystallography
(1992, Vol. C, Tables 4.2.6.8 and 6.1.1.1)
;
F F 0.017 0.010
;International Tables for Crystallography
(1992, Vol. C, Tables 4.2.6.8 and 6.1.1.1)
;
Co Co 0.349 0.972
;International Tables for Crystallography
(1992, Vol. C, Tables 4.2.6.8 and 6.1.1.1)
;

loop_
_geom_angle_atom_site_label_1
_geom_angle_atom_site_label_2
_geom_angle_atom_site_label_3
_geom_angle
_geom_angle_site_symmetry_1
_geom_angle_site_symmetry_2
_geom_angle_site_symmetry_3
_geom_angle_publ_flag
O(1) Co(1) O(2) 87.40(8) . 1_555 1_555 yes
O(1) Co(1) O(3) 89.11(8) . 1_555 1_555 yes
O(1) Co(1) O(4) 89.80(8) . 1_555 1_555 yes
O(1) Co(1) N(1) 96.46(9) . 1_555 1_555 yes
O(1) Co(1) N(2) 171.31(9) . 1_555 1_555 yes
O(2) Co(1) O(3) 87.92(8) . 1_555 1_555 yes
O(2) Co(1) O(4) 174.42(8) . 1_555 1_555 yes
O(2) Co(1) N(1) 94.48(8) . 1_555 1_555 yes
O(2) Co(1) N(2) 87.18(8) . 1_555 1_555 yes
O(3) Co(1) O(4) 87.21(8) . 1_555 1_555 yes
O(3) Co(1) N(1) 174.02(8) . 1_555 1_555 yes
O(3) Co(1) N(2) 97.48(8) . 1_555 1_555 yes
O(4) Co(1) N(1) 90.63(8) . 1_555 1_555 yes
O(4) Co(1) N(2) 96.16(8) . 1_555 1_555 yes
N(1) Co(1) N(2) 77.20(9) . 1_555 1_555 yes
O(5) Co(2) O(6) 87.76(8) . 1_555 1_555 yes
O(5) Co(2) O(7) 97.09(9) . 1_555 1_555 yes
O(5) Co(2) O(8) 90.18(8) . 1_555 1_555 yes
O(5) Co(2) N(3) 162.64(9) . 1_555 1_555 yes
O(5) Co(2) N(4) 90.28(8) . 1_555 1_555 yes
O(6) Co(2) O(7) 84.28(9) . 1_555 1_555 yes
O(6) Co(2) O(8) 170.60(8) . 1_555 1_555 yes
O(6) Co(2) N(3) 83.51(8) . 1_555 1_555 yes
O(6) Co(2) N(4) 100.17(8) . 1_555 1_555 yes
O(7) Co(2) O(8) 86.88(8) . 1_555 1_555 yes
O(7) Co(2) N(3) 96.94(8) . 1_555 1_555 yes
O(7) Co(2) N(4) 171.56(9) . 1_555 1_555 yes
O(8) Co(2) N(3) 100.76(8) . 1_555 1_555 yes
O(8) Co(2) N(4) 89.00(8) . 1_555 1_555 yes
N(3) Co(2) N(4) 76.61(8) . 1_555 1_555 yes
Co(1) O(1) C(16) 124.0(2) . 1_555 1_555 yes
Co(1) O(2) C(18) 123.3(2) . 1_555 1_555 yes
Co(1) O(3) C(21) 124.5(2) . 1_555 1_555 yes
Co(1) O(4) C(23) 124.1(2) . 1_555 1_555 yes
Co(2) O(5) C(26) 125.1(2) . 1_555 1_555 yes
Co(2) O(6) C(28) 124.0(2) . 1_555 1_555 yes
Co(2) O(7) C(31) 126.5(2) . 1_555 1_555 yes
Co(2) O(8) C(33) 124.5(2) . 1_555 1_555 yes
Co(1) N(1) C(1) 124.7(2) . 1_555 1_555 yes
Co(1) N(1) C(5) 116.6(2) . 1_555 1_555 yes
C(1) N(1) C(5) 118.6(2) . 1_555 1_555 yes
Co(1) N(2) C(6) 115.8(2) . 1_555 1_555 yes
Co(1) N(2) C(9) 126.9(2) . 1_555 1_555 yes
C(6) N(2) C(9) 117.2(2) . 1_555 1_555 yes
Co(2) N(3) C(8) 115.6(2) . 1_555 1_555 yes
Co(2) N(3) C(9) 126.9(2) . 1_555 1_555 yes
C(8) N(3) C(9) 117.4(2) . 1_555 1_555 yes
Co(2) N(4) C(10) 117.3(2) . 1_555 1_555 yes
Co(2) N(4) C(14) 124.3(2) . 1_555 1_555 yes
C(10) N(4) C(14) 118.3(2) . 1_555 1_555 yes
N(1) C(1) C(2) 122.6(3) . 1_555 1_555 yes
C(1) C(2) C(3) 119.3(3) . 1_555 1_555 yes
C(2) C(3) C(4) 118.6(3) . 1_555 1_555 yes
C(3) C(4) C(5) 119.2(3) . 1_555 1_555 yes
N(1) C(5) C(4) 121.8(2) . 1_555 1_555 yes
N(1) C(5) C(6) 114.8(2) . 1_555 1_555 yes
C(4) C(5) C(6) 123.4(3) . 1_555 1_555 yes
N(2) C(6) C(5) 115.5(2) . 1_555 1_555 yes
N(2) C(6) C(7) 121.4(2) . 1_555 1_555 yes
C(5) C(6) C(7) 123.1(2) . 1_555 1_555 yes
C(6) C(7) C(8) 117.6(2) . 1_555 1_555 yes
N(3) C(8) C(7) 120.7(2) . 1_555 1_555 yes
N(3) C(8) C(10) 115.9(2) . 1_555 1_555 yes
C(7) C(8) C(10) 123.5(2) . 1_555 1_555 yes
N(2) C(9) N(3) 125.6(2) . 1_555 1_555 yes
N(4) C(10) C(8) 114.5(2) . 1_555 1_555 yes
N(4) C(10) C(11) 122.0(2) . 1_555 1_555 yes
C(8) C(10) C(11) 123.4(2) . 1_555 1_555 yes
C(10) C(11) C(12) 119.2(3) . 1_555 1_555 yes
C(11) C(12) C(13) 118.9(3) . 1_555 1_555 yes
C(12) C(13) C(14) 118.7(3) . 1_555 1_555 yes
N(4) C(14) C(13) 122.9(3) . 1_555 1_555 yes
F(1) C(15) F(2) 107.5(3) . 1_555 1_555 yes
F(1) C(15) F(3) 107.7(3) . 1_555 1_555 yes
F(1) C(15) C(16) 110.4(3) . 1_555 1_555 yes
F(2) C(15) F(3) 106.9(3) . 1_555 1_555 yes
F(2) C(15) C(16) 113.1(2) . 1_555 1_555 yes
F(3) C(15) C(16) 111.1(3) . 1_555 1_555 yes
O(1) C(16) C(15) 114.1(2) . 1_555 1_555 yes
O(1) C(16) C(17) 128.1(3) . 1_555 1_555 yes
C(15) C(16) C(17) 117.8(3) . 1_555 1_555 yes
C(16) C(17) C(18) 122.3(3) . 1_555 1_555 yes
O(2) C(18) C(17) 128.9(3) . 1_555 1_555 yes
O(2) C(18) C(19) 113.2(2) . 1_555 1_555 yes
C(17) C(18) C(19) 117.9(3) . 1_555 1_555 yes
F(4) C(19) F(5) 107.0(3) . 1_555 1_555 yes
F(4) C(19) F(6) 106.5(2) . 1_555 1_555 yes
F(4) C(19) C(18) 110.1(2) . 1_555 1_555 yes
F(5) C(19) F(6) 108.0(3) . 1_555 1_555 yes
F(5) C(19) C(18) 113.9(2) . 1_555 1_555 yes
F(6) C(19) C(18) 111.0(2) . 1_555 1_555 yes
F(7) C(20) F(8) 105.5(3) . 1_555 1_555 yes
F(7) C(20) F(9) 110.6(3) . 1_555 1_555 yes
F(7) C(20) C(21) 110.3(3) . 1_555 1_555 yes
F(8) C(20) F(9) 104.4(3) . 1_555 1_555 yes
F(8) C(20) C(21) 113.6(3) . 1_555 1_555 yes
F(9) C(20) C(21) 112.0(3) . 1_555 1_555 yes
O(3) C(21) C(20) 113.7(3) . 1_555 1_555 yes
O(3) C(21) C(22) 128.0(3) . 1_555 1_555 yes
C(20) C(21) C(22) 118.3(3) . 1_555 1_555 yes
C(21) C(22) C(23) 121.3(3) . 1_555 1_555 yes
O(4) C(23) C(22) 128.9(3) . 1_555 1_555 yes
O(4) C(23) C(24) 113.4(3) . 1_555 1_555 yes
C(22) C(23) C(24) 117.7(3) . 1_555 1_555 yes
F(10) C(24) F(11) 104.9(3) . 1_555 1_555 yes
F(10) C(24) F(12) 106.1(3) . 1_555 1_555 yes
F(10) C(24) C(23) 112.0(2) . 1_555 1_555 yes
F(11) C(24) F(12) 109.0(3) . 1_555 1_555 yes
F(11) C(24) C(23) 114.2(3) . 1_555 1_555 yes
F(12) C(24) C(23) 110.2(3) . 1_555 1_555 yes
F(13) C(25) F(14) 107.4(3) . 1_555 1_555 yes
F(13) C(25) F(15) 107.6(3) . 1_555 1_555 yes
F(13) C(25) C(26) 111.0(3) . 1_555 1_555 yes
F(14) C(25) F(15) 107.0(3) . 1_555 1_555 yes
F(14) C(25) C(26) 111.9(3) . 1_555 1_555 yes
F(15) C(25) C(26) 111.8(3) . 1_555 1_555 yes
O(5) C(26) C(25) 114.6(3) . 1_555 1_555 yes
O(5) C(26) C(27) 128.3(3) . 1_555 1_555 yes
C(25) C(26) C(27) 117.1(3) . 1_555 1_555 yes
C(26) C(27) C(28) 121.4(3) . 1_555 1_555 yes
O(6) C(28) C(27) 128.1(3) . 1_555 1_555 yes
O(6) C(28) C(29) 115.0(3) . 1_555 1_555 yes
C(27) C(28) C(29) 116.8(3) . 1_555 1_555 yes
F(16) C(29) F(17) 108.1(3) . 1_555 1_555 yes
F(16) C(29) F(18) 108.1(3) . 1_555 1_555 yes
F(16) C(29) C(28) 109.8(3) . 1_555 1_555 yes
F(17) C(29) F(18) 107.4(3) . 1_555 1_555 yes
F(17) C(29) C(28) 112.8(3) . 1_555 1_555 yes
F(18) C(29) C(28) 110.5(3) . 1_555 1_555 yes
F(19) C(30) F(20) 105.3(3) . 1_555 1_555 yes
F(19) C(30) F(21) 107.6(4) . 1_555 1_555 yes
F(19) C(30) C(31) 110.5(3) . 1_555 1_555 yes
F(20) C(30) F(21) 107.9(4) . 1_555 1_555 yes
F(20) C(30) C(31) 113.1(3) . 1_555 1_555 yes
F(21) C(30) C(31) 112.0(3) . 1_555 1_555 yes
O(7) C(31) C(30) 113.2(3) . 1_555 1_555 yes
O(7) C(31) C(32) 128.6(3) . 1_555 1_555 yes
C(30) C(31) C(32) 118.3(3) . 1_555 1_555 yes
C(31) C(32) C(33) 121.6(3) . 1_555 1_555 yes
O(8) C(33) C(32) 129.0(3) . 1_555 1_555 yes
O(8) C(33) C(34) 113.3(2) . 1_555 1_555 yes
C(32) C(33) C(34) 117.6(3) . 1_555 1_555 yes
F(22) C(34) F(23) 107.8(3) . 1_555 1_555 yes
F(22) C(34) F(24) 105.9(3) . 1_555 1_555 yes
F(22) C(34) C(33) 111.2(2) . 1_555 1_555 yes
F(23) C(34) F(24) 107.2(2) . 1_555 1_555 yes
F(23) C(34) C(33) 114.1(2) . 1_555 1_555 yes
F(24) C(34) C(33) 110.1(2) . 1_555 1_555 yes
C(36) C(35) C(37) 119.7(4) . 1_555 2_656 yes
C(35) C(36) C(37) 119.9(4) . 1_555 1_555 yes
C(35) C(37) C(36) 120.5(4) . 2_656 1_555 yes

loop_
_geom_bond_atom_site_label_1
_geom_bond_atom_site_label_2
_geom_bond_distance
_geom_bond_site_symmetry_1
_geom_bond_site_symmetry_2
_geom_bond_publ_flag
Co(1) O(1) 2.074(2) . . yes
Co(1) O(2) 2.068(2) . . yes
Co(1) O(3) 2.049(2) . . yes
Co(1) O(4) 2.046(2) . . yes
Co(1) N(1) 2.106(2) . . yes
Co(1) N(2) 2.121(2) . . yes
Co(2) O(5) 2.044(2) . . yes
Co(2) O(6) 2.053(2) . . yes
Co(2) O(7) 2.051(2) . . yes
Co(2) O(8) 2.087(2) . . yes
Co(2) N(3) 2.136(2) . . yes
Co(2) N(4) 2.109(2) . . yes
F(1) C(15) 1.330(4) . . yes
F(2) C(15) 1.343(4) . . yes
F(3) C(15) 1.331(4) . . yes
F(4) C(19) 1.344(4) . . yes
F(5) C(19) 1.333(4) . . yes
F(6) C(19) 1.321(4) . . yes
F(7) C(20) 1.300(4) . . yes
F(8) C(20) 1.337(4) . . yes
F(9) C(20) 1.295(4) . . yes
F(10) C(24) 1.303(4) . . yes
F(11) C(24) 1.311(4) . . yes
F(12) C(24) 1.304(4) . . yes
F(13) C(25) 1.326(4) . . yes
F(14) C(25) 1.332(4) . . yes
F(15) C(25) 1.324(4) . . yes
F(16) C(29) 1.323(4) . . yes
F(17) C(29) 1.314(5) . . yes
F(18) C(29) 1.328(4) . . yes
F(19) C(30) 1.312(5) . . yes
F(20) C(30) 1.325(5) . . yes
F(21) C(30) 1.271(5) . . yes
F(22) C(34) 1.334(3) . . yes
F(23) C(34) 1.322(3) . . yes
F(24) C(34) 1.334(4) . . yes
O(1) C(16) 1.251(4) . . yes
O(2) C(18) 1.256(3) . . yes
O(3) C(21) 1.251(4) . . yes
O(4) C(23) 1.260(4) . . yes
O(5) C(26) 1.259(4) . . yes
O(6) C(28) 1.241(4) . . yes
O(7) C(31) 1.255(4) . . yes
O(8) C(33) 1.274(3) . . yes
N(1) C(1) 1.337(4) . . yes
N(1) C(5) 1.352(4) . . yes
N(2) C(6) 1.349(3) . . yes
N(2) C(9) 1.335(4) . . yes
N(3) C(8) 1.353(3) . . yes
N(3) C(9) 1.330(4) . . yes
N(4) C(10) 1.352(3) . . yes
N(4) C(14) 1.336(4) . . yes
C(1) C(2) 1.379(4) . . yes
C(2) C(3) 1.383(4) . . yes
C(3) C(4) 1.388(4) . . yes
C(4) C(5) 1.386(4) . . yes
C(5) C(6) 1.487(4) . . yes
C(6) C(7) 1.377(4) . . yes
C(7) C(8) 1.399(4) . . yes
C(8) C(10) 1.480(4) . . yes
C(10) C(11) 1.391(4) . . yes
C(11) C(12) 1.382(4) . . yes
C(12) C(13) 1.388(4) . . yes
C(13) C(14) 1.390(4) . . yes
C(15) C(16) 1.531(4) . . yes
C(16) C(17) 1.400(4) . . yes
C(17) C(18) 1.385(4) . . yes
C(18) C(19) 1.535(4) . . yes
C(20) C(21) 1.537(4) . . yes
C(21) C(22) 1.398(4) . . yes
C(22) C(23) 1.389(4) . . yes
C(23) C(24) 1.540(4) . . yes
C(25) C(26) 1.539(4) . . yes
C(26) C(27) 1.389(4) . . yes
C(27) C(28) 1.402(4) . . yes
C(28) C(29) 1.545(4) . . yes
C(30) C(31) 1.540(4) . . yes
C(31) C(32) 1.390(5) . . yes
C(32) C(33) 1.387(4) . . yes
C(33) C(34) 1.530(4) . . yes
C(35) C(36) 1.398(5) . . yes
C(35) C(37) 1.383(6) . 2_656 yes
C(36) C(37) 1.365(6) . . yes

loop_
_geom_contact_atom_site_label_1
_geom_contact_atom_site_label_2
_geom_contact_distance
_geom_contact_site_symmetry_1
_geom_contact_site_symmetry_2
_geom_contact_publ_flag
F(1) F(16) 2.999(3) . 1_455 ?
F(1) C(2) 3.124(4) . 2_556 ?
F(1) C(3) 3.546(4) . 2_556 ?
F(2) C(14) 3.154(4) . 1_455 ?
F(2) O(6) 3.192(3) . 1_455 ?
F(2) C(28) 3.251(4) . 1_455 ?
F(2) N(4) 3.275(3) . 1_455 ?
F(2) C(27) 3.415(5) . 1_455 ?
F(2) C(26) 3.487(4) . 1_455 ?
F(2) F(16) 3.576(3) . 1_455 ?
F(3) C(1) 3.059(4) . 2_556 ?
F(3) C(2) 3.328(4) . 2_556 ?
F(3) N(1) 3.399(3) . 2_556 ?
F(3) F(12) 3.459(5) . 2_556 ?
F(3) O(4) 3.469(3) . 2_556 ?
F(3) C(37) 3.540(4) . 1_455 ?
F(4) F(4) 3.013(4) . 2_555 ?
F(4) F(12) 3.033(3) . 1_554 ?
F(4) C(18) 3.245(4) . 2_555 ?
F(4) O(2) 3.359(3) . 2_555 ?
F(4) C(13) 3.393(4) . 2_655 ?
F(4) C(12) 3.563(4) . 2_655 ?
F(4) C(17) 3.569(4) . 2_555 ?
F(4) C(1) 3.575(4) . 2_555 ?
F(5) F(15) 3.070(4) . 1_455 ?
F(5) C(2) 3.335(4) . 2_555 ?
F(5) C(3) 3.432(4) . 2_555 ?
F(5) F(19) 3.463(5) . 2_565 ?
F(5) C(14) 3.564(4) . 1_455 ?
F(5) C(13) 3.575(4) . 1_455 ?
F(6) F(20) 2.897(4) . 2_565 ?
F(6) F(11) 2.969(3) . 1_554 ?
F(6) F(12) 3.129(4) . 1_554 ?
F(6) F(19) 3.318(4) . 2_565 ?
F(6) C(12) 3.540(4) . 2_655 ?
F(6) C(24) 3.572(4) . 1_554 ?
F(7) F(14) 2.775(3) . 1_455 ?
F(7) F(23) 3.112(3) . 2_565 ?
F(7) F(17) 3.234(4) . 2_566 ?
F(7) F(18) 3.488(4) . 2_566 ?
F(8) F(18) 3.139(4) . 2_566 ?
F(8) F(9) 3.190(5) . 2_566 ?
F(8) F(8) 3.336(7) . 2_566 ?
F(8) F(23) 3.492(3) . 2_565 ?
F(9) F(23) 2.996(3) . 2_565 ?
F(10) F(22) 2.813(4) . 1_556 ?
F(10) C(11) 3.226(4) . 2_656 ?
F(10) C(37) 3.247(4) . 2_656 ?
F(10) C(12) 3.307(4) . 2_656 ?
F(10) F(23) 3.498(4) . 1_556 ?
F(10) C(36) 3.545(4) . 2_656 ?
F(11) F(21) 3.056(4) . 2_566 ?
F(11) F(20) 3.211(4) . 2_566 ?
F(11) F(19) 3.243(5) . 2_566 ?
F(11) F(23) 3.306(5) . 1_556 ?
F(11) C(30) 3.412(4) . 2_566 ?
F(12) C(1) 3.131(4) . 2_556 ?
F(12) C(2) 3.373(5) . 2_556 ?
F(12) C(19) 3.596(4) . 1_556 ?
F(13) F(24) 2.837(3) . 2_665 ?
F(13) F(15) 2.958(4) . 2_665 ?
F(13) F(13) 3.009(5) . 2_665 ?
F(13) O(5) 3.095(3) . 2_665 ?
F(13) C(25) 3.314(4) . 2_665 ?
F(13) C(33) 3.400(3) . 2_665 ?
F(13) C(26) 3.549(4) . 2_665 ?
F(13) C(32) 3.564(4) . 2_665 ?
F(14) F(24) 2.952(4) . 2_665 ?
F(14) F(23) 3.519(3) . 2_665 ?
F(14) C(32) 3.520(4) . 2_665 ?
F(14) F(17) 3.552(4) . 2_666 ?
F(14) C(34) 3.574(4) . 2_665 ?
F(15) F(19) 3.377(5) . 2_665 ?
F(16) F(24) 2.907(3) . 1_556 ?
F(16) C(3) 3.437(4) . 2_656 ?
F(16) F(17) 3.494(5) . 2_666 ?
F(17) F(17) 3.230(6) . 2_666 ?
F(17) C(27) 3.499(4) . 2_666 ?
F(18) F(24) 2.916(3) . 1_556 ?
F(18) F(23) 2.998(3) . 1_556 ?
F(18) C(34) 3.392(4) . 1_556 ?
F(18) F(22) 3.583(3) . 1_556 ?
F(20) F(20) 3.429(7) . 2_565 ?
F(22) C(36) 3.157(4) . 2_655 ?
F(22) C(7) 3.385(4) . 2_655 ?
F(22) C(11) 3.410(3) . 2_655 ?
F(23) C(20) 3.429(4) . 2_565 ?
F(24) C(4) 3.262(4) . 2_655 ?
F(24) C(29) 3.354(4) . 1_554 ?
F(24) C(25) 3.471(4) . 2_665 ?
F(24) C(3) 3.579(4) . 2_655 ?
O(2) C(13) 3.301(3) . 2_655 ?
O(2) C(12) 3.485(3) . 2_655 ?
O(4) C(37) 3.428(4) . 2_656 ?
O(8) C(11) 3.358(3) . 2_655 ?
N(2) C(36) 3.558(4) . 2_656 ?
N(2) C(13) 3.591(4) . 2_655 ?
N(3) C(11) 3.522(4) . 2_655 ?
N(4) C(7) 3.528(4) . 2_655 ?
C(4) C(14) 3.532(4) . 2_655 ?
C(5) C(13) 3.490(4) . 2_655 ?
C(6) C(13) 3.264(4) . 2_655 ?
C(6) C(37) 3.506(4) . 2_656 ?
C(6) C(36) 3.510(4) . 2_656 ?
C(6) C(14) 3.549(4) . 2_655 ?
C(7) C(14) 3.444(4) . 2_655 ?
C(7) C(13) 3.537(4) . 2_655 ?
C(8) C(11) 3.403(4) . 2_655 ?
C(8) C(10) 3.519(4) . 2_655 ?
C(9) C(12) 3.570(4) . 2_655 ?
C(10) C(10) 3.553(5) . 2_655 ?

loop_
_geom_torsion_atom_site_label_1
_geom_torsion_atom_site_label_2
_geom_torsion_atom_site_label_3
_geom_torsion_atom_site_label_4
_geom_torsion
_geom_torsion_site_symmetry_1
_geom_torsion_site_symmetry_2
_geom_torsion_site_symmetry_3
_geom_torsion_site_symmetry_4
_geom_torsion_publ_flag
Co(1) O(1) C(16) C(15) -165.1(2) 1_555 1_555 1_555 1_555 yes
Co(1) O(1) C(16) C(17) 13.3(5) 1_555 1_555 1_555 1_555 yes
Co(1) O(2) C(18) C(17) -16.3(4) 1_555 1_555 1_555 1_555 yes
Co(1) O(2) C(18) C(19) 165.7(2) 1_555 1_555 1_555 1_555 yes
Co(1) O(3) C(21) C(20) -159.8(2) 1_555 1_555 1_555 1_555 yes
Co(1) O(3) C(21) C(22) 18.6(4) 1_555 1_555 1_555 1_555 yes
Co(1) O(4) C(23) C(22) -14.6(4) 1_555 1_555 1_555 1_555 yes
Co(1) O(4) C(23) C(24) 164.9(2) 1_555 1_555 1_555 1_555 yes
Co(1) N(1) C(1) C(2) 175.2(2) 1_555 1_555 1_555 1_555 yes
Co(1) N(1) C(5) C(4) -175.4(2) 1_555 1_555 1_555 1_555 yes
Co(1) N(1) C(5) C(6) 2.2(3) 1_555 1_555 1_555 1_555 yes
Co(1) N(2) C(6) C(5) 2.2(3) 1_555 1_555 1_555 1_555 yes
Co(1) N(2) C(6) C(7) -179.6(2) 1_555 1_555 1_555 1_555 yes
Co(1) N(2) C(9) N(3) -176.7(2) 1_555 1_555 1_555 1_555 yes
Co(2) O(5) C(26) C(25) -178.9(2) 1_555 1_555 1_555 1_555 yes
Co(2) O(5) C(26) C(27) 0.5(5) 1_555 1_555 1_555 1_555 yes
Co(2) O(6) C(28) C(27) -20.8(5) 1_555 1_555 1_555 1_555 yes
Co(2) O(6) C(28) C(29) 162.7(2) 1_555 1_555 1_555 1_555 yes
Co(2) O(7) C(31) C(30) -166.0(2) 1_555 1_555 1_555 1_555 yes
Co(2) O(7) C(31) C(32) 12.5(5) 1_555 1_555 1_555 1_555 yes
Co(2) O(8) C(33) C(32) -11.0(4) 1_555 1_555 1_555 1_555 yes
Co(2) O(8) C(33) C(34) 166.4(2) 1_555 1_555 1_555 1_555 yes
Co(2) N(3) C(8) C(7) 179.4(2) 1_555 1_555 1_555 1_555 yes
Co(2) N(3) C(8) C(10) -1.3(3) 1_555 1_555 1_555 1_555 yes
Co(2) N(3) C(9) N(2) -179.5(2) 1_555 1_555 1_555 1_555 yes
Co(2) N(4) C(10) C(8) 4.1(3) 1_555 1_555 1_555 1_555 yes
Co(2) N(4) C(10) C(11) -176.7(2) 1_555 1_555 1_555 1_555 yes
Co(2) N(4) C(14) C(13) 176.9(2) 1_555 1_555 1_555 1_555 yes
F(1) C(15) C(16) O(1) 73.0(4) 1_555 1_555 1_555 1_555 yes
F(1) C(15) C(16) C(17) -105.6(3) 1_555 1_555 1_555 1_555 yes
F(2) C(15) C(16) O(1) -166.6(3) 1_555 1_555 1_555 1_555 yes
F(2) C(15) C(16) C(17) 14.8(5) 1_555 1_555 1_555 1_555 yes
F(3) C(15) C(16) O(1) -46.4(4) 1_555 1_555 1_555 1_555 yes
F(3) C(15) C(16) C(17) 135.0(3) 1_555 1_555 1_555 1_555 yes
F(4) C(19) C(18) O(2) 63.3(3) 1_555 1_555 1_555 1_555 yes
F(4) C(19) C(18) C(17) -115.0(3) 1_555 1_555 1_555 1_555 yes
F(5) C(19) C(18) O(2) -176.6(3) 1_555 1_555 1_555 1_555 yes
F(5) C(19) C(18) C(17) 5.2(4) 1_555 1_555 1_555 1_555 yes
F(6) C(19) C(18) O(2) -54.4(3) 1_555 1_555 1_555 1_555 yes
F(6) C(19) C(18) C(17) 127.4(3) 1_555 1_555 1_555 1_555 yes
F(7) C(20) C(21) O(3) 68.7(4) 1_555 1_555 1_555 1_555 yes
F(7) C(20) C(21) C(22) -109.9(4) 1_555 1_555 1_555 1_555 yes
F(8) C(20) C(21) O(3) -173.1(3) 1_555 1_555 1_555 1_555 yes
F(8) C(20) C(21) C(22) 8.3(4) 1_555 1_555 1_555 1_555 yes
F(9) C(20) C(21) O(3) -55.1(4) 1_555 1_555 1_555 1_555 yes
F(9) C(20) C(21) C(22) 126.4(4) 1_555 1_555 1_555 1_555 yes
F(10) C(24) C(23) O(4) 48.8(4) 1_555 1_555 1_555 1_555 yes
F(10) C(24) C(23) C(22) -131.6(3) 1_555 1_555 1_555 1_555 yes
F(11) C(24) C(23) O(4) 167.8(3) 1_555 1_555 1_555 1_555 yes
F(11) C(24) C(23) C(22) -12.6(4) 1_555 1_555 1_555 1_555 yes
F(12) C(24) C(23) O(4) -69.1(4) 1_555 1_555 1_555 1_555 yes
F(12) C(24) C(23) C(22) 110.5(4) 1_555 1_555 1_555 1_555 yes
F(13) C(25) C(26) O(5) 99.4(3) 1_555 1_555 1_555 1_555 yes
F(13) C(25) C(26) C(27) -80.0(4) 1_555 1_555 1_555 1_555 yes
F(14) C(25) C(26) O(5) -140.6(3) 1_555 1_555 1_555 1_555 yes
F(14) C(25) C(26) C(27) 39.9(4) 1_555 1_555 1_555 1_555 yes
F(15) C(25) C(26) O(5) -20.6(4) 1_555 1_555 1_555 1_555 yes
F(15) C(25) C(26) C(27) 159.9(3) 1_555 1_555 1_555 1_555 yes
F(16) C(29) C(28) O(6) 92.4(4) 1_555 1_555 1_555 1_555 yes
F(16) C(29) C(28) C(27) -84.6(4) 1_555 1_555 1_555 1_555 yes
F(17) C(29) C(28) O(6) -147.1(3) 1_555 1_555 1_555 1_555 yes
F(17) C(29) C(28) C(27) 36.0(4) 1_555 1_555 1_555 1_555 yes
F(18) C(29) C(28) O(6) -26.9(4) 1_555 1_555 1_555 1_555 yes
F(18) C(29) C(28) C(27) 156.2(3) 1_555 1_555 1_555 1_555 yes
F(19) C(30) C(31) O(7) 74.5(4) 1_555 1_555 1_555 1_555 yes
F(19) C(30) C(31) C(32) -104.2(4) 1_555 1_555 1_555 1_555 yes
F(20) C(30) C(31) O(7) -167.8(3) 1_555 1_555 1_555 1_555 yes
F(20) C(30) C(31) C(32) 13.5(5) 1_555 1_555 1_555 1_555 yes
F(21) C(30) C(31) O(7) -45.5(6) 1_555 1_555 1_555 1_555 yes
F(21) C(30) C(31) C(32) 135.8(5) 1_555 1_555 1_555 1_555 yes
F(22) C(34) C(33) O(8) 38.1(3) 1_555 1_555 1_555 1_555 yes
F(22) C(34) C(33) C(32) -144.2(3) 1_555 1_555 1_555 1_555 yes
F(23) C(34) C(33) O(8) 160.3(2) 1_555 1_555 1_555 1_555 yes
F(23) C(34) C(33) C(32) -21.9(4) 1_555 1_555 1_555 1_555 yes
F(24) C(34) C(33) O(8) -79.1(3) 1_555 1_555 1_555 1_555 yes
F(24) C(34) C(33) C(32) 98.7(3) 1_555 1_555 1_555 1_555 yes
O(1) Co(1) O(2) C(18) 24.3(2) 1_555 1_555 1_555 1_555 yes
O(1) Co(1) O(3) C(21) 64.8(2) 1_555 1_555 1_555 1_555 yes
O(1) Co(1) O(4) C(23) -66.2(2) 1_555 1_555 1_555 1_555 yes
O(1) Co(1) N(1) C(1) -3.0(2) 1_555 1_555 1_555 1_555 yes
O(1) Co(1) N(1) C(5) 173.1(2) 1_555 1_555 1_555 1_555 yes
O(1) Co(1) N(2) C(6) -44.6(6) 1_555 1_555 1_555 1_555 yes
O(1) Co(1) N(2) C(9) 132.3(5) 1_555 1_555 1_555 1_555 yes
O(1) C(16) C(17) C(18) 5.7(5) 1_555 1_555 1_555 1_555 yes
O(2) Co(1) O(1) C(16) -23.1(2) 1_555 1_555 1_555 1_555 yes
O(2) Co(1) O(3) C(21) 152.3(2) 1_555 1_555 1_555 1_555 yes
O(2) Co(1) O(4) C(23) -6.3(9) 1_555 1_555 1_555 1_555 yes
O(2) Co(1) N(1) C(1) -90.8(2) 1_555 1_555 1_555 1_555 yes
O(2) Co(1) N(1) C(5) 85.2(2) 1_555 1_555 1_555 1_555 yes
O(2) Co(1) N(2) C(6) -96.1(2) 1_555 1_555 1_555 1_555 yes
O(2) Co(1) N(2) C(9) 80.9(2) 1_555 1_555 1_555 1_555 yes
O(2) C(18) C(17) C(16) -4.0(5) 1_555 1_555 1_555 1_555 yes
O(3) Co(1) O(1) C(16) 64.9(2) 1_555 1_555 1_555 1_555 yes
O(3) Co(1) O(2) C(18) -64.9(2) 1_555 1_555 1_555 1_555 yes
O(3) Co(1) O(4) C(23) 22.9(2) 1_555 1_555 1_555 1_555 yes
O(3) Co(1) N(1) C(1) 155.6(7) 1_555 1_555 1_555 1_555 yes
O(3) Co(1) N(1) C(5) -28.3(9) 1_555 1_555 1_555 1_555 yes
O(3) Co(1) N(2) C(6) 176.4(2) 1_555 1_555 1_555 1_555 yes
O(3) Co(1) N(2) C(9) -6.7(2) 1_555 1_555 1_555 1_555 yes
O(3) C(21) C(22) C(23) 0.3(5) 1_555 1_555 1_555 1_555 yes
O(4) Co(1) O(1) C(16) 152.1(2) 1_555 1_555 1_555 1_555 yes
O(4) Co(1) O(2) C(18) -35.6(9) 1_555 1_555 1_555 1_555 yes
O(4) Co(1) O(3) C(21) -25.0(2) 1_555 1_555 1_555 1_555 yes
O(4) Co(1) N(1) C(1) 86.9(2) 1_555 1_555 1_555 1_555 yes
O(4) Co(1) N(1) C(5) -97.0(2) 1_555 1_555 1_555 1_555 yes
O(4) Co(1) N(2) C(6) 88.4(2) 1_555 1_555 1_555 1_555 yes
O(4) Co(1) N(2) C(9) -94.6(2) 1_555 1_555 1_555 1_555 yes
O(4) C(23) C(22) C(21) -2.6(5) 1_555 1_555 1_555 1_555 yes
O(5) Co(2) O(6) C(28) 24.0(3) 1_555 1_555 1_555 1_555 yes
O(5) Co(2) O(7) C(31) 72.6(3) 1_555 1_555 1_555 1_555 yes
O(5) Co(2) O(8) C(33) -80.8(2) 1_555 1_555 1_555 1_555 yes
O(5) Co(2) N(3) C(8) -39.3(4) 1_555 1_555 1_555 1_555 yes
O(5) Co(2) N(3) C(9) 137.2(3) 1_555 1_555 1_555 1_555 yes
O(5) Co(2) N(4) C(10) 164.9(2) 1_555 1_555 1_555 1_555 yes
O(5) Co(2) N(4) C(14) -12.3(2) 1_555 1_555 1_555 1_555 yes
O(5) C(26) C(27) C(28) 12.5(6) 1_555 1_555 1_555 1_555 yes
O(6) Co(2) O(5) C(26) -14.6(2) 1_555 1_555 1_555 1_555 yes
O(6) Co(2) O(7) C(31) 159.6(3) 1_555 1_555 1_555 1_555 yes
O(6) Co(2) O(8) C(33) -3.5(6) 1_555 1_555 1_555 1_555 yes
O(6) Co(2) N(3) C(8) -99.5(2) 1_555 1_555 1_555 1_555 yes
O(6) Co(2) N(3) C(9) 76.9(2) 1_555 1_555 1_555 1_555 yes
O(6) Co(2) N(4) C(10) 77.1(2) 1_555 1_555 1_555 1_555 yes
O(6) Co(2) N(4) C(14) -100.0(2) 1_555 1_555 1_555 1_555 yes
O(6) C(28) C(27) C(26) -0.9(6) 1_555 1_555 1_555 1_555 yes
O(7) Co(2) O(5) C(26) 69.4(2) 1_555 1_555 1_555 1_555 yes
O(7) Co(2) O(6) C(28) -73.4(3) 1_555 1_555 1_555 1_555 yes
O(7) Co(2) O(8) C(33) 16.3(2) 1_555 1_555 1_555 1_555 yes
O(7) Co(2) N(3) C(8) 177.1(2) 1_555 1_555 1_555 1_555 yes
O(7) Co(2) N(3) C(9) -6.5(2) 1_555 1_555 1_555 1_555 yes
O(7) Co(2) N(4) C(10) -44.3(7) 1_555 1_555 1_555 1_555 yes
O(7) Co(2) N(4) C(14) 138.6(5) 1_555 1_555 1_555 1_555 yes
O(7) C(31) C(32) C(33) 0.7(5) 1_555 1_555 1_555 1_555 yes
O(8) Co(2) O(5) C(26) 156.2(2) 1_555 1_555 1_555 1_555 yes
O(8) Co(2) O(6) C(28) -53.5(6) 1_555 1_555 1_555 1_555 yes
O(8) Co(2) O(7) C(31) -17.2(3) 1_555 1_555 1_555 1_555 yes
O(8) Co(2) N(3) C(8) 88.9(2) 1_555 1_555 1_555 1_555 yes
O(8) Co(2) N(3) C(9) -94.6(2) 1_555 1_555 1_555 1_555 yes
O(8) Co(2) N(4) C(10) -105.0(2) 1_555 1_555 1_555 1_555 yes
O(8) Co(2) N(4) C(14) 77.9(2) 1_555 1_555 1_555 1_555 yes
O(8) C(33) C(32) C(31) -1.3(5) 1_555 1_555 1_555 1_555 yes
N(1) Co(1) O(1) C(16) -117.3(2) 1_555 1_555 1_555 1_555 yes
N(1) Co(1) O(2) C(18) 120.6(2) 1_555 1_555 1_555 1_555 yes
N(1) Co(1) O(3) C(21) -93.9(8) 1_555 1_555 1_555 1_555 yes
N(1) Co(1) O(4) C(23) -162.6(2) 1_555 1_555 1_555 1_555 yes
N(1) Co(1) N(2) C(6) -0.8(2) 1_555 1_555 1_555 1_555 yes
N(1) Co(1) N(2) C(9) 176.1(2) 1_555 1_555 1_555 1_555 yes
N(1) C(1) C(2) C(3) 0.3(5) 1_555 1_555 1_555 1_555 yes
N(1) C(5) C(4) C(3) -0.5(4) 1_555 1_555 1_555 1_555 yes
N(1) C(5) C(6) N(2) -2.9(3) 1_555 1_555 1_555 1_555 yes
N(1) C(5) C(6) C(7) 178.9(2) 1_555 1_555 1_555 1_555 yes
N(2) Co(1) O(1) C(16) -74.6(6) 1_555 1_555 1_555 1_555 yes
N(2) Co(1) O(2) C(18) -162.5(2) 1_555 1_555 1_555 1_555 yes
N(2) Co(1) O(3) C(21) -120.8(2) 1_555 1_555 1_555 1_555 yes
N(2) Co(1) O(4) C(23) 120.2(2) 1_555 1_555 1_555 1_555 yes
N(2) Co(1) N(1) C(1) -176.9(2) 1_555 1_555 1_555 1_555 yes
N(2) Co(1) N(1) C(5) -0.9(2) 1_555 1_555 1_555 1_555 yes
N(2) C(6) C(5) C(4) 174.7(3) 1_555 1_555 1_555 1_555 yes
N(2) C(6) C(7) C(8) -3.4(4) 1_555 1_555 1_555 1_555 yes
N(2) C(9) N(3) C(8) -3.1(4) 1_555 1_555 1_555 1_555 yes
N(3) Co(2) O(5) C(26) -74.3(4) 1_555 1_555 1_555 1_555 yes
N(3) Co(2) O(6) C(28) -171.0(3) 1_555 1_555 1_555 1_555 yes
N(3) Co(2) O(7) C(31) -117.7(3) 1_555 1_555 1_555 1_555 yes
N(3) Co(2) O(8) C(33) 112.8(2) 1_555 1_555 1_555 1_555 yes
N(3) Co(2) N(4) C(10) -3.7(2) 1_555 1_555 1_555 1_555 yes
N(3) Co(2) N(4) C(14) 179.2(2) 1_555 1_555 1_555 1_555 yes
N(3) C(8) C(7) C(6) 0.5(4) 1_555 1_555 1_555 1_555 yes
N(3) C(8) C(10) N(4) -1.8(3) 1_555 1_555 1_555 1_555 yes
N(3) C(8) C(10) C(11) 179.0(2) 1_555 1_555 1_555 1_555 yes
N(3) C(9) N(2) C(6) 0.2(4) 1_555 1_555 1_555 1_555 yes
N(4) Co(2) O(5) C(26) -114.8(2) 1_555 1_555 1_555 1_555 yes
N(4) Co(2) O(6) C(28) 113.9(2) 1_555 1_555 1_555 1_555 yes
N(4) Co(2) O(7) C(31) -78.1(6) 1_555 1_555 1_555 1_555 yes
N(4) Co(2) O(8) C(33) -171.1(2) 1_555 1_555 1_555 1_555 yes
N(4) Co(2) N(3) C(8) 2.6(2) 1_555 1_555 1_555 1_555 yes
N(4) Co(2) N(3) C(9) 179.0(2) 1_555 1_555 1_555 1_555 yes
N(4) C(10) C(8) C(7) 177.5(2) 1_555 1_555 1_555 1_555 yes
N(4) C(10) C(11) C(12) 0.0(4) 1_555 1_555 1_555 1_555 yes
N(4) C(14) C(13) C(12) -0.7(4) 1_555 1_555 1_555 1_555 yes
C(1) N(1) C(5) C(4) 0.9(4) 1_555 1_555 1_555 1_555 yes
C(1) N(1) C(5) C(6) 178.6(2) 1_555 1_555 1_555 1_555 yes
C(1) C(2) C(3) C(4) 0.1(5) 1_555 1_555 1_555 1_555 yes
C(2) C(1) N(1) C(5) -0.8(4) 1_555 1_555 1_555 1_555 yes
C(2) C(3) C(4) C(5) 0.0(5) 1_555 1_555 1_555 1_555 yes
C(3) C(4) C(5) C(6) -177.9(3) 1_555 1_555 1_555 1_555 yes
C(4) C(5) C(6) C(7) -3.5(4) 1_555 1_555 1_555 1_555 yes
C(5) C(6) N(2) C(9) -175.0(2) 1_555 1_555 1_555 1_555 yes
C(5) C(6) C(7) C(8) 174.6(2) 1_555 1_555 1_555 1_555 yes
C(6) C(7) C(8) C(10) -178.8(2) 1_555 1_555 1_555 1_555 yes
C(7) C(6) N(2) C(9) 3.2(4) 1_555 1_555 1_555 1_555 yes
C(7) C(8) N(3) C(9) 2.6(4) 1_555 1_555 1_555 1_555 yes
C(7) C(8) C(10) C(11) -1.7(4) 1_555 1_555 1_555 1_555 yes
C(8) C(10) N(4) C(14) -178.6(2) 1_555 1_555 1_555 1_555 yes
C(8) C(10) C(11) C(12) 179.1(3) 1_555 1_555 1_555 1_555 yes
C(9) N(3) C(8) C(10) -178.1(2) 1_555 1_555 1_555 1_555 yes
C(10) N(4) C(14) C(13) -0.3(4) 1_555 1_555 1_555 1_555 yes
C(10) C(11) C(12) C(13) -1.0(4) 1_555 1_555 1_555 1_555 yes
C(11) C(10) N(4) C(14) 0.6(4) 1_555 1_555 1_555 1_555 yes
C(11) C(12) C(13) C(14) 1.3(4) 1_555 1_555 1_555 1_555 yes
C(15) C(16) C(17) C(18) -175.9(3) 1_555 1_555 1_555 1_555 yes
C(16) C(17) C(18) C(19) 173.9(3) 1_555 1_555 1_555 1_555 yes
C(20) C(21) C(22) C(23) 178.7(3) 1_555 1_555 1_555 1_555 yes
C(21) C(22) C(23) C(24) 178.0(3) 1_555 1_555 1_555 1_555 yes
C(25) C(26) C(27) C(28) -168.1(3) 1_555 1_555 1_555 1_555 yes
C(26) C(27) C(28) C(29) 175.5(3) 1_555 1_555 1_555 1_555 yes
C(30) C(31) C(32) C(33) 179.2(3) 1_555 1_555 1_555 1_555 yes
C(31) C(32) C(33) C(34) -178.6(3) 1_555 1_555 1_555 1_555 yes
